data_1517757
loop_
_publ_author_name
'B. Machura'
'M. Wolff'
'J. Palion'
'E. Benoist'

_publ_section_title
;
 Synthesis, spectroscopic characterization and X-ray crystal structures of
 mononuclear and binuclear oxidorhenium(V) complexes containing indazolyl
 moieties
;
_journal_name_full
;
Inorganica Chimica Acta
;
_journal_page_first 144
_journal_page_last 154
_journal_volume 404
_journal_year 2013
_chemical_formula_moiety 'C50 H40 Cl2 N4 O3 P2 Re2'
_chemical_formula_sum 'C50 H40 Cl2 N4 O3 P2 Re2'
_chemical_formula_weight 1250.10
_space_group_IT_number 2
_symmetry_cell_setting triclinic
_symmetry_space_group_name_Hall '-P 1'
_symmetry_space_group_name_H-M 'P -1'
_atom_sites_solution_hydrogens geom
_atom_sites_solution_primary direct
_atom_sites_solution_secondary difmap
_cell_angle_alpha 108.395(2)
_cell_angle_beta 105.024(2)
_cell_angle_gamma 101.7060(18)
_cell_formula_units_Z 2
_cell_length_a 12.1446(3)
_cell_length_b 13.1375(3)
_cell_length_c 17.3433(5)
_cell_measurement_reflns_used 21368
_cell_measurement_temperature 295.0(2)
_cell_measurement_theta_max 29.2843
_cell_measurement_theta_min 3.3318
_cell_volume 2410.51(12)
_computing_cell_refinement 'CrysAlis RED v. 1.163 (UNIL IC & KUMA 2000)'
_computing_data_collection 'CrysAlis CCD v. 1.163 (UNIL IC & KUMA 2000)'
_computing_data_reduction 'CrysAlis RED v. 1.163 (UNIL IC & KUMA 2000)'
_computing_molecular_graphics
;XP in SHELXTL/PC (Sheldrick, 1990b)
 ORTEP-3 W v. 1.062 (Farrugia 1997)
;
_computing_publication_material
;SHELXL-97 (Sheldrick, 1997) and
 PLATON (Spek, 1990)
;
_computing_structure_refinement 'SHELXL-97 (Sheldrick, 1997)'
_computing_structure_solution 'SHELXS-97 (Sheldrick, 1990)'
_diffrn_ambient_temperature 295.0(2)
_diffrn_measured_fraction_theta_full 0.998
_diffrn_measured_fraction_theta_max 0.998
_diffrn_radiation_monochromator graphite
_diffrn_radiation_source 'fine-focus sealed tube'
_diffrn_radiation_type MoK\a
_diffrn_radiation_wavelength 0.71073
_diffrn_reflns_av_R_equivalents 0.0427
_diffrn_reflns_av_sigmaI/netI 0.0295
_diffrn_reflns_limit_h_max 14
_diffrn_reflns_limit_h_min -14
_diffrn_reflns_limit_k_max 15
_diffrn_reflns_limit_k_min -15
_diffrn_reflns_limit_l_max 20
_diffrn_reflns_limit_l_min -20
_diffrn_reflns_number 44776
_diffrn_reflns_theta_full 25.00
_diffrn_reflns_theta_max 25.00
_diffrn_reflns_theta_min 3.34
_exptl_absorpt_coefficient_mu 5.240
_exptl_absorpt_correction_T_max 1.00000
_exptl_absorpt_correction_T_min 0.55230
_exptl_absorpt_correction_type empirical
_exptl_absorpt_process_details 'CrysAlis RED, (2005)'
_exptl_crystal_colour green
_exptl_crystal_density_diffrn 1.722
_exptl_crystal_density_method 'not measured'
_exptl_crystal_description prism
_exptl_crystal_F_000 1212
_exptl_crystal_size_max 0.112
_exptl_crystal_size_mid 0.072
_exptl_crystal_size_min 0.028
_refine_diff_density_max 2.702
_refine_diff_density_min -1.209
_refine_diff_density_rms 0.109
_refine_ls_extinction_method none
_refine_ls_goodness_of_fit_ref 1.052
_refine_ls_hydrogen_treatment constr
_refine_ls_matrix_type full
_refine_ls_number_parameters 568
_refine_ls_number_reflns 8480
_refine_ls_number_restraints 0
_refine_ls_restrained_S_all 1.052
_refine_ls_R_factor_all 0.0431
_refine_ls_R_factor_gt 0.0314
_refine_ls_shift/su_max 0.001
_refine_ls_shift/su_mean 0.000
_refine_ls_structure_factor_coef Fsqd
_refine_ls_weighting_details 'calc w=1/[\s^2^(Fo^2^)+(0.0362P)^2^+5.2318P] where P=(Fo^2^+2Fc^2^)/3'
_refine_ls_weighting_scheme calc
_refine_ls_wR_factor_gt 0.0739
_refine_ls_wR_factor_ref 0.0784
_reflns_number_gt 7046
_reflns_number_total 8480
_reflns_threshold_expression >2sigma(I)
_cod_data_source_file ICA-2013-404-144-154-2.cif
_cod_data_source_block ren270a
_cod_original_cell_volume 2410.52(10)
_cod_original_sg_symbol_H-M P-1
_cod_database_code 1517757

loop_
_symmetry_equiv_pos_as_xyz
'x, y, z'
'-x, -y, -z'

loop_
_atom_site_label
_atom_site_type_symbol
_atom_site_fract_x
_atom_site_fract_y
_atom_site_fract_z
_atom_site_U_iso_or_equiv
_atom_site_adp_type
_atom_site_occupancy
_atom_site_symmetry_multiplicity
_atom_site_calc_flag
_atom_site_refinement_flags
Re1 Re 0.395103(18) 0.255401(17) 0.337016(13) 0.03357(7) Uani 1 1 d .
Re2 Re 0.404517(19) -0.015386(17) 0.291159(13) 0.03805(8) Uani 1 1 d .
O1 O 0.4358(4) 0.3769(3) 0.4249(2) 0.0457(9) Uani 1 1 d .
O2 O 0.3794(3) 0.1067(3) 0.2573(2) 0.0341(8) Uani 1 1 d .
O3 O 0.4102(4) -0.1069(3) 0.3415(3) 0.0518(10) Uani 1 1 d .
N1 N 0.5505(4) 0.2251(3) 0.4079(3) 0.0333(9) Uani 1 1 d .
N2 N 0.5561(4) 0.1175(4) 0.3841(3) 0.0362(10) Uani 1 1 d .
N3 N 0.2965(4) 0.1525(4) 0.3833(3) 0.0364(10) Uani 1 1 d .
N4 N 0.3113(4) 0.0499(3) 0.3729(3) 0.0365(10) Uani 1 1 d .
P1 P 0.50835(13) 0.33616(12) 0.25868(9) 0.0390(3) Uani 1 1 d .
P2 P 0.21804(15) -0.14531(14) 0.17239(10) 0.0521(4) Uani 1 1 d .
Cl1 Cl 0.20966(13) 0.26548(14) 0.25751(10) 0.0531(4) Uani 1 1 d .
Cl2 Cl 0.52642(16) -0.07146(14) 0.20961(10) 0.0595(4) Uani 1 1 d .
C1 C 0.6607(5) 0.3278(5) 0.2906(4) 0.0451(14) Uani 1 1 d .
C2 C 0.6749(6) 0.2217(6) 0.2683(4) 0.0557(16) Uani 1 1 d .
H2 H 0.6088 0.1579 0.2340 0.067 Uiso 1 1 calc R
C3 C 0.7866(7) 0.2106(8) 0.2969(5) 0.076(2) Uani 1 1 d .
H3 H 0.7963 0.1393 0.2811 0.091 Uiso 1 1 calc R
C4 C 0.8835(7) 0.3040(10) 0.3486(6) 0.091(3) Uani 1 1 d .
H4 H 0.9589 0.2959 0.3680 0.109 Uiso 1 1 calc R
C5 C 0.8705(7) 0.4091(9) 0.3720(6) 0.089(3) Uani 1 1 d .
H5 H 0.9368 0.4724 0.4072 0.107 Uiso 1 1 calc R
C6 C 0.7584(6) 0.4209(6) 0.3431(5) 0.0635(18) Uani 1 1 d .
H6 H 0.7492 0.4923 0.3594 0.076 Uiso 1 1 calc R
C7 C 0.4521(6) 0.2692(5) 0.1410(4) 0.0490(14) Uani 1 1 d .
C8 C 0.5289(7) 0.2583(7) 0.0951(4) 0.075(2) Uani 1 1 d .
H8 H 0.6102 0.2751 0.1246 0.090 Uiso 1 1 calc R
C9 C 0.4872(8) 0.2226(9) 0.0057(5) 0.095(3) Uani 1 1 d .
H9 H 0.5403 0.2160 -0.0245 0.114 Uiso 1 1 calc R
C10 C 0.3679(9) 0.1974(9) -0.0380(5) 0.102(3) Uani 1 1 d .
H10 H 0.3396 0.1749 -0.0979 0.123 Uiso 1 1 calc R
C11 C 0.2912(8) 0.2050(10) 0.0058(5) 0.105(3) Uani 1 1 d .
H11 H 0.2096 0.1863 -0.0242 0.125 Uiso 1 1 calc R
C12 C 0.3324(7) 0.2405(7) 0.0951(4) 0.078(2) Uani 1 1 d .
H12 H 0.2781 0.2449 0.1243 0.094 Uiso 1 1 calc R
C13 C 0.5252(5) 0.4839(5) 0.2778(4) 0.0453(14) Uani 1 1 d .
C14 C 0.5542(8) 0.5285(7) 0.2204(5) 0.080(2) Uani 1 1 d .
H14 H 0.5619 0.4821 0.1703 0.095 Uiso 1 1 calc R
C15 C 0.5717(8) 0.6416(7) 0.2377(7) 0.090(3) Uani 1 1 d .
H15 H 0.5925 0.6709 0.1993 0.108 Uiso 1 1 calc R
C16 C 0.5592(6) 0.7109(6) 0.3091(6) 0.069(2) Uani 1 1 d .
H16 H 0.5713 0.7869 0.3195 0.083 Uiso 1 1 calc R
C17 C 0.5290(7) 0.6688(6) 0.3654(5) 0.0662(19) Uani 1 1 d .
H17 H 0.5197 0.7159 0.4144 0.079 Uiso 1 1 calc R
C18 C 0.5119(6) 0.5558(5) 0.3496(4) 0.0549(16) Uani 1 1 d .
H18 H 0.4909 0.5276 0.3885 0.066 Uiso 1 1 calc R
C19 C 0.6530(5) 0.2917(4) 0.4768(3) 0.0360(12) Uani 1 1 d .
C20 C 0.6918(5) 0.4078(5) 0.5254(4) 0.0454(14) Uani 1 1 d .
H20 H 0.6473 0.4536 0.5120 0.055 Uiso 1 1 calc R
C21 C 0.7978(6) 0.4513(5) 0.5934(4) 0.0592(17) Uani 1 1 d .
H21 H 0.8244 0.5281 0.6277 0.071 Uiso 1 1 calc R
C22 C 0.8681(6) 0.3841(6) 0.6134(4) 0.0629(18) Uani 1 1 d .
H22 H 0.9396 0.4172 0.6604 0.076 Uiso 1 1 calc R
C23 C 0.8339(5) 0.2721(5) 0.5655(4) 0.0539(16) Uani 1 1 d .
H23 H 0.8815 0.2284 0.5785 0.065 Uiso 1 1 calc R
C24 C 0.7241(5) 0.2235(5) 0.4954(3) 0.0404(12) Uani 1 1 d .
C25 C 0.6584(5) 0.1149(5) 0.4339(3) 0.0414(13) Uani 1 1 d .
H25 H 0.6823 0.0508 0.4286 0.050 Uiso 1 1 calc R
C26 C 0.2324(5) 0.1731(5) 0.4379(3) 0.0398(12) Uani 1 1 d .
C27 C 0.1937(5) 0.2653(5) 0.4673(4) 0.0502(15) Uani 1 1 d .
H27 H 0.2098 0.3262 0.4510 0.060 Uiso 1 1 calc R
C28 C 0.1297(6) 0.2618(6) 0.5223(4) 0.0614(18) Uani 1 1 d .
H28 H 0.1002 0.3211 0.5425 0.074 Uiso 1 1 calc R
C29 C 0.1083(6) 0.1719(7) 0.5483(5) 0.0676(19) Uani 1 1 d .
H29 H 0.0666 0.1741 0.5866 0.081 Uiso 1 1 calc R
C30 C 0.1456(6) 0.0820(6) 0.5201(4) 0.0583(17) Uani 1 1 d .
H30 H 0.1300 0.0226 0.5380 0.070 Uiso 1 1 calc R
C31 C 0.2092(5) 0.0808(5) 0.4624(4) 0.0425(13) Uani 1 1 d .
C32 C 0.2600(5) 0.0064(5) 0.4190(4) 0.0436(13) Uani 1 1 d .
H32 H 0.2584 -0.0634 0.4218 0.052 Uiso 1 1 calc R
C33 C 0.2156(7) -0.2926(6) 0.1399(5) 0.076(2) Uani 1 1 d .
C34 C 0.2378(7) -0.3381(7) 0.2024(6) 0.093(3) Uani 1 1 d .
H34 H 0.2569 -0.2927 0.2603 0.111 Uiso 1 1 calc R
C35 C 0.2317(9) -0.4508(8) 0.1789(9) 0.128(4) Uani 1 1 d .
H35 H 0.2470 -0.4811 0.2208 0.154 Uiso 1 1 calc R
C36 C 0.2030(16) -0.5160(11) 0.0942(14) 0.185(8) Uani 1 1 d .
H36 H 0.1952 -0.5925 0.0777 0.222 Uiso 1 1 calc R
C37 C 0.186(2) -0.4726(13) 0.0352(12) 0.234(11) Uani 1 1 d .
H37 H 0.1717 -0.5188 -0.0219 0.281 Uiso 1 1 calc R
C38 C 0.1893(13) -0.3581(9) 0.0544(7) 0.150(5) Uani 1 1 d .
H38 H 0.1743 -0.3295 0.0114 0.180 Uiso 1 1 calc R
C39 C 0.0847(6) -0.1416(6) 0.2012(4) 0.0572(16) Uani 1 1 d .
C40 C 0.0057(7) -0.2345(7) 0.1993(5) 0.076(2) Uani 1 1 d .
H40 H 0.0177 -0.3046 0.1810 0.092 Uiso 1 1 calc R
C41 C -0.0922(9) -0.2231(10) 0.2249(6) 0.098(3) Uani 1 1 d .
H41 H -0.1447 -0.2859 0.2243 0.118 Uiso 1 1 calc R
C42 C -0.1122(9) -0.1219(11) 0.2507(6) 0.098(3) Uani 1 1 d .
H42 H -0.1783 -0.1153 0.2672 0.117 Uiso 1 1 calc R
C43 C -0.0342(8) -0.0296(8) 0.2522(5) 0.079(2) Uani 1 1 d .
H43 H -0.0470 0.0401 0.2704 0.095 Uiso 1 1 calc R
C44 C 0.0637(6) -0.0387(6) 0.2268(4) 0.0643(18) Uani 1 1 d .
H44 H 0.1152 0.0243 0.2269 0.077 Uiso 1 1 calc R
C45 C 0.1850(7) -0.1207(7) 0.0732(4) 0.069(2) Uani 1 1 d .
C46 C 0.2757(9) -0.0838(8) 0.0451(5) 0.087(3) Uani 1 1 d .
H46 H 0.3552 -0.0610 0.0813 0.104 Uiso 1 1 calc R
C47 C 0.2501(12) -0.0801(11) -0.0359(6) 0.128(4) Uani 1 1 d .
H47 H 0.3118 -0.0586 -0.0555 0.154 Uiso 1 1 calc R
C48 C 0.1347(14) -0.1079(14) -0.0866(7) 0.153(6) Uani 1 1 d .
H48 H 0.1168 -0.1070 -0.1418 0.184 Uiso 1 1 calc R
C49 C 0.0478(13) -0.1364(17) -0.0583(8) 0.194(8) Uani 1 1 d .
H49 H -0.0314 -0.1534 -0.0931 0.233 Uiso 1 1 calc R
C50 C 0.0720(9) -0.1413(13) 0.0223(6) 0.154(6) Uani 1 1 d .
H50 H 0.0092 -0.1592 0.0419 0.185 Uiso 1 1 calc R

loop_
_atom_site_aniso_label
_atom_site_aniso_U_11
_atom_site_aniso_U_22
_atom_site_aniso_U_33
_atom_site_aniso_U_23
_atom_site_aniso_U_13
_atom_site_aniso_U_12
Re1 0.03455(12) 0.03394(13) 0.03575(12) 0.01314(9) 0.01331(9) 0.01713(9)
Re2 0.04231(14) 0.03417(13) 0.03445(12) 0.01061(10) 0.00805(10) 0.01656(10)
O1 0.053(2) 0.039(2) 0.047(2) 0.0129(18) 0.0207(19) 0.0226(18)
O2 0.041(2) 0.0317(19) 0.0300(17) 0.0102(15) 0.0100(15) 0.0170(16)
O3 0.060(3) 0.043(2) 0.053(2) 0.0217(19) 0.011(2) 0.024(2)
N1 0.036(2) 0.033(2) 0.033(2) 0.0142(19) 0.0099(19) 0.0148(19)
N2 0.040(3) 0.036(2) 0.036(2) 0.0141(19) 0.012(2) 0.019(2)
N3 0.036(2) 0.039(3) 0.039(2) 0.015(2) 0.018(2) 0.016(2)
N4 0.040(3) 0.029(2) 0.041(2) 0.014(2) 0.013(2) 0.0134(19)
P1 0.0418(8) 0.0419(8) 0.0404(8) 0.0181(6) 0.0169(6) 0.0208(7)
P2 0.0495(9) 0.0474(9) 0.0433(9) 0.0069(7) 0.0018(7) 0.0182(7)
Cl1 0.0451(8) 0.0633(10) 0.0582(9) 0.0279(8) 0.0149(7) 0.0289(7)
Cl2 0.0720(11) 0.0578(10) 0.0531(9) 0.0133(7) 0.0267(8) 0.0362(8)
C1 0.044(3) 0.054(4) 0.052(3) 0.028(3) 0.024(3) 0.024(3)
C2 0.052(4) 0.065(4) 0.066(4) 0.031(3) 0.031(3) 0.032(3)
C3 0.068(5) 0.105(6) 0.090(6) 0.052(5) 0.042(5) 0.056(5)
C4 0.049(5) 0.146(9) 0.118(7) 0.078(7) 0.039(5) 0.058(6)
C5 0.043(4) 0.114(7) 0.114(7) 0.057(6) 0.019(4) 0.019(5)
C6 0.051(4) 0.062(4) 0.082(5) 0.032(4) 0.025(4) 0.018(3)
C7 0.052(4) 0.057(4) 0.042(3) 0.019(3) 0.018(3) 0.026(3)
C8 0.069(5) 0.112(6) 0.051(4) 0.023(4) 0.028(4) 0.047(5)
C9 0.096(7) 0.153(9) 0.050(4) 0.036(5) 0.035(5) 0.061(6)
C10 0.117(8) 0.161(9) 0.035(4) 0.027(5) 0.023(5) 0.077(7)
C11 0.074(6) 0.181(10) 0.051(4) 0.027(5) 0.018(4) 0.060(6)
C12 0.064(5) 0.120(7) 0.048(4) 0.020(4) 0.019(4) 0.043(5)
C13 0.044(3) 0.049(3) 0.055(3) 0.029(3) 0.021(3) 0.020(3)
C14 0.110(7) 0.068(5) 0.092(6) 0.043(4) 0.062(5) 0.037(5)
C15 0.117(7) 0.074(6) 0.129(7) 0.071(6) 0.071(6) 0.041(5)
C16 0.063(4) 0.049(4) 0.108(6) 0.040(4) 0.030(4) 0.026(3)
C17 0.079(5) 0.048(4) 0.077(5) 0.025(4) 0.030(4) 0.027(4)
C18 0.068(4) 0.045(4) 0.064(4) 0.029(3) 0.029(3) 0.023(3)
C19 0.036(3) 0.038(3) 0.040(3) 0.016(2) 0.019(2) 0.014(2)
C20 0.043(3) 0.037(3) 0.053(3) 0.013(3) 0.015(3) 0.014(3)
C21 0.054(4) 0.041(4) 0.060(4) 0.006(3) 0.011(3) 0.005(3)
C22 0.045(4) 0.058(4) 0.061(4) 0.015(3) -0.002(3) 0.004(3)
C23 0.039(3) 0.056(4) 0.059(4) 0.024(3) 0.005(3) 0.011(3)
C24 0.037(3) 0.045(3) 0.041(3) 0.018(3) 0.015(2) 0.013(3)
C25 0.046(3) 0.038(3) 0.043(3) 0.018(3) 0.013(3) 0.021(3)
C26 0.034(3) 0.042(3) 0.042(3) 0.016(3) 0.011(2) 0.012(2)
C27 0.048(4) 0.050(4) 0.059(4) 0.023(3) 0.024(3) 0.019(3)
C28 0.054(4) 0.074(5) 0.065(4) 0.023(4) 0.032(3) 0.029(4)
C29 0.055(4) 0.095(6) 0.078(5) 0.046(4) 0.041(4) 0.034(4)
C30 0.051(4) 0.074(5) 0.068(4) 0.042(4) 0.030(3) 0.021(3)
C31 0.037(3) 0.045(3) 0.045(3) 0.020(3) 0.012(3) 0.010(3)
C32 0.041(3) 0.039(3) 0.051(3) 0.022(3) 0.011(3) 0.009(3)
C33 0.064(5) 0.050(4) 0.076(5) 0.001(4) -0.003(4) 0.013(4)
C34 0.081(6) 0.054(5) 0.106(7) 0.016(5) -0.009(5) 0.022(4)
C35 0.107(8) 0.054(6) 0.171(11) 0.027(7) -0.012(7) 0.022(5)
C36 0.195(15) 0.059(8) 0.23(2) -0.005(11) 0.039(15) 0.050(9)
C37 0.43(3) 0.078(11) 0.155(15) -0.001(9) 0.100(19) 0.070(15)
C38 0.220(15) 0.067(7) 0.106(8) -0.020(6) 0.041(9) 0.033(8)
C39 0.046(4) 0.065(4) 0.045(3) 0.015(3) 0.000(3) 0.017(3)
C40 0.068(5) 0.077(5) 0.077(5) 0.030(4) 0.016(4) 0.020(4)
C41 0.081(6) 0.125(9) 0.104(7) 0.062(7) 0.040(6) 0.025(6)
C42 0.073(6) 0.165(11) 0.074(6) 0.055(7) 0.032(5) 0.052(7)
C43 0.074(5) 0.105(7) 0.065(5) 0.030(5) 0.017(4) 0.054(5)
C44 0.054(4) 0.071(5) 0.060(4) 0.020(4) 0.007(3) 0.030(4)
C45 0.068(5) 0.090(6) 0.042(4) 0.018(4) 0.011(3) 0.036(4)
C46 0.098(7) 0.119(7) 0.057(4) 0.046(5) 0.018(4) 0.055(6)
C47 0.157(11) 0.212(13) 0.074(6) 0.080(8) 0.058(7) 0.111(10)
C48 0.169(13) 0.267(17) 0.060(6) 0.081(9) 0.032(8) 0.120(13)
C49 0.123(11) 0.38(3) 0.080(8) 0.107(12) 0.001(8) 0.099(14)
C50 0.076(7) 0.305(18) 0.070(6) 0.079(9) 0.001(5) 0.053(9)

loop_
_atom_type_symbol
_atom_type_description
_atom_type_scat_dispersion_real
_atom_type_scat_dispersion_imag
_atom_type_scat_source
C C 0.0033 0.0016 'International Tables Vol C Tables 4.2.6.8 and 6.1.1.4'
H H 0.0000 0.0000 'International Tables Vol C Tables 4.2.6.8 and 6.1.1.4'
N N 0.0061 0.0033 'International Tables Vol C Tables 4.2.6.8 and 6.1.1.4'
O O 0.0106 0.0060 'International Tables Vol C Tables 4.2.6.8 and 6.1.1.4'
P P 0.1023 0.0942 'International Tables Vol C Tables 4.2.6.8 and 6.1.1.4'
Cl Cl 0.1484 0.1585 'International Tables Vol C Tables 4.2.6.8 and 6.1.1.4'
Re Re -1.0185 7.2310 'International Tables Vol C Tables 4.2.6.8 and 6.1.1.4'

loop_
_geom_angle_atom_site_label_1
_geom_angle_atom_site_label_2
_geom_angle_atom_site_label_3
_geom_angle
O1 Re1 O2 164.72(16)
O1 Re1 N3 96.22(18)
O2 Re1 N3 79.45(15)
O1 Re1 N1 85.80(17)
O2 Re1 N1 79.33(14)
N3 Re1 N1 86.22(16)
O1 Re1 Cl1 98.45(13)
O2 Re1 Cl1 95.98(10)
N3 Re1 Cl1 87.19(12)
N1 Re1 Cl1 172.52(12)
O1 Re1 P1 96.07(14)
O2 Re1 P1 87.86(11)
N3 Re1 P1 167.32(12)
N1 Re1 P1 91.58(11)
Cl1 Re1 P1 94.09(5)
O3 Re2 O2 164.21(17)
O3 Re2 N2 97.36(18)
O2 Re2 N2 79.78(15)
O3 Re2 N4 84.08(18)
O2 Re2 N4 80.22(15)
N2 Re2 N4 85.39(16)
O3 Re2 Cl2 97.42(15)
O2 Re2 Cl2 98.03(11)
N2 Re2 Cl2 88.61(12)
N4 Re2 Cl2 173.96(12)
O3 Re2 P2 92.64(14)
O2 Re2 P2 89.85(11)
N2 Re2 P2 169.63(12)
N4 Re2 P2 92.95(12)
Cl2 Re2 P2 92.83(6)
Re2 O2 Re1 124.60(16)
N2 N1 C19 106.9(4)
N2 N1 Re1 118.6(3)
C19 N1 Re1 134.4(3)
C25 N2 N1 110.4(4)
C25 N2 Re2 130.1(4)
N1 N2 Re2 119.0(3)
N4 N3 C26 107.5(4)
N4 N3 Re1 118.3(3)
C26 N3 Re1 133.0(4)
C32 N4 N3 109.7(4)
C32 N4 Re2 130.6(4)
N3 N4 Re2 119.7(3)
C7 P1 C13 102.4(3)
C7 P1 C1 104.3(3)
C13 P1 C1 105.6(3)
C7 P1 Re1 117.6(2)
C13 P1 Re1 116.01(19)
C1 P1 Re1 109.77(18)
C45 P2 C39 103.7(3)
C45 P2 C33 105.2(4)
C39 P2 C33 105.4(4)
C45 P2 Re2 116.2(3)
C39 P2 Re2 112.9(2)
C33 P2 Re2 112.5(2)
C6 C1 C2 119.4(6)
C6 C1 P1 122.5(5)
C2 C1 P1 117.7(5)
C3 C2 C1 120.0(7)
C4 C3 C2 120.2(8)
C5 C4 C3 120.5(7)
C4 C5 C6 119.7(8)
C1 C6 C5 120.3(7)
C12 C7 C8 117.8(6)
C12 C7 P1 120.5(5)
C8 C7 P1 121.3(5)
C7 C8 C9 121.2(7)
C10 C9 C8 119.6(7)
C11 C10 C9 119.9(7)
C10 C11 C12 120.6(8)
C7 C12 C11 120.8(7)
C18 C13 C14 117.5(6)
C18 C13 P1 121.8(4)
C14 C13 P1 120.6(5)
C15 C14 C13 119.9(7)
C16 C15 C14 121.5(7)
C15 C16 C17 119.6(7)
C16 C17 C18 119.8(7)
C13 C18 C17 121.6(6)
N1 C19 C20 130.3(5)
N1 C19 C24 108.8(4)
C20 C19 C24 120.9(5)
C21 C20 C19 117.3(5)
C20 C21 C22 122.3(6)
C23 C22 C21 121.3(6)
C22 C23 C24 118.3(6)
C25 C24 C23 135.4(5)
C25 C24 C19 104.7(5)
C23 C24 C19 119.9(5)
N2 C25 C24 109.2(5)
N3 C26 C27 129.5(5)
N3 C26 C31 108.1(5)
C27 C26 C31 122.5(5)
C28 C27 C26 116.2(6)
C27 C28 C29 121.8(6)
C30 C29 C28 122.4(6)
C29 C30 C31 117.8(6)
C32 C31 C26 105.0(5)
C32 C31 C30 135.6(6)
C26 C31 C30 119.4(5)
N4 C32 C31 109.7(5)
C38 C33 C34 120.3(9)
C38 C33 P2 120.3(8)
C34 C33 P2 119.4(6)
C35 C34 C33 120.5(10)
C36 C35 C34 119.2(13)
C37 C36 C35 120.7(14)
C36 C37 C38 123.1(15)
C33 C38 C37 116.1(13)
C40 C39 C44 119.2(7)
C40 C39 P2 123.7(6)
C44 C39 P2 117.1(6)
C39 C40 C41 119.8(8)
C42 C41 C40 121.0(9)
C41 C42 C43 119.3(9)
C42 C43 C44 120.8(8)
C39 C44 C43 119.9(8)
C50 C45 C46 117.2(8)
C50 C45 P2 122.0(8)
C46 C45 P2 120.8(5)
C47 C46 C45 120.8(9)
C48 C47 C46 119.5(11)
C49 C48 C47 120.2(10)
C48 C49 C50 120.9(11)
C45 C50 C49 121.1(11)

loop_
_geom_bond_atom_site_label_1
_geom_bond_atom_site_label_2
_geom_bond_distance
Re1 O1 1.693(4)
Re1 O2 1.942(3)
Re1 N3 2.106(4)
Re1 N1 2.155(4)
Re1 Cl1 2.3701(14)
Re1 P1 2.4799(15)
Re2 O3 1.696(4)
Re2 O2 1.925(3)
Re2 N2 2.102(4)
Re2 N4 2.118(4)
Re2 Cl2 2.3676(16)
Re2 P2 2.4656(16)
N1 N2 1.362(6)
N1 C19 1.368(7)
N2 C25 1.331(7)
N3 N4 1.357(6)
N3 C26 1.371(7)
N4 C32 1.325(7)
P1 C7 1.818(6)
P1 C13 1.822(6)
P1 C1 1.825(6)
P2 C45 1.809(7)
P2 C39 1.819(7)
P2 C33 1.828(8)
C1 C6 1.372(9)
C1 C2 1.384(8)
C2 C3 1.373(9)
C3 C4 1.367(12)
C4 C5 1.366(13)
C5 C6 1.382(10)
C7 C12 1.371(9)
C7 C8 1.374(9)
C8 C9 1.386(9)
C9 C10 1.363(12)
C10 C11 1.347(12)
C11 C12 1.383(10)
C13 C18 1.376(8)
C13 C14 1.386(9)
C14 C15 1.379(10)
C15 C16 1.351(11)
C16 C17 1.356(10)
C17 C18 1.383(9)
C19 C20 1.396(7)
C19 C24 1.416(7)
C20 C21 1.365(8)
C21 C22 1.405(9)
C22 C23 1.352(9)
C23 C24 1.410(8)
C24 C25 1.395(8)
C26 C27 1.383(8)
C26 C31 1.407(8)
C27 C28 1.383(9)
C28 C29 1.392(10)
C29 C30 1.344(10)
C30 C31 1.412(8)
C31 C32 1.387(8)
C33 C38 1.372(12)
C33 C34 1.387(11)
C34 C35 1.386(12)
C35 C36 1.354(19)
C36 C37 1.31(2)
C37 C38 1.425(19)
C39 C40 1.376(10)
C39 C44 1.381(9)
C40 C41 1.391(12)
C41 C42 1.356(14)
C42 C43 1.367(13)
C43 C44 1.385(11)
C45 C50 1.344(11)
C45 C46 1.377(11)
C46 C47 1.377(11)
C47 C48 1.349(16)
C48 C49 1.312(18)
C49 C50 1.377(15)

loop_
_geom_hbond_atom_site_label_D
_geom_hbond_atom_site_label_H
_geom_hbond_atom_site_label_A
_geom_hbond_distance_DH
_geom_hbond_distance_HA
_geom_hbond_distance_DA
_geom_hbond_angle_DHA
_geom_hbond_site_symmetry_A
C12 H12 Cl1 0.93 2.61 3.472(8) 155.1 .
C18 H18 O1 0.93 2.29 3.125(7) 149.3 .
C20 H20 O1 0.93 2.42 3.017(7) 121.7 .
C34 H34 O3 0.93 2.46 3.099(9) 126.3 .
C46 H46 Cl2 0.93 2.68 3.527(8) 151.1 .
C49 H49 Cl1 0.93 2.80 3.625(12) 148.3 2
